data_7008760
loop_
_publ_author_name
'Lisnard, Laurent'
'Dolbecq, Anne'
'Mialane, Pierre'
'Marrot, J\'er\^ome'
'Codjovi, Epiphane'
'S\'echeresse, Francis'

_publ_section_title
;
 Molecular and multidimensional polyoxotungstates functionalized by
 {Cu(bpy)}2+ groups.
;
_journal_issue 24
_journal_name_full 'Dalton transactions (Cambridge, England : 2003)'
_journal_page_first 3913
_journal_page_last 3920
_journal_paper_doi 10.1039/b507124k
_journal_year 2005
_chemical_formula_sum 'C40 H52 Cu2 N8 O50 Si W12'
_chemical_formula_weight 3806.26
_chemical_name_systematic
;
?
;
_space_group_IT_number 29
_symmetry_cell_setting orthorhombic
_symmetry_space_group_name_Hall 'P 2c -2ac'
_symmetry_space_group_name_H-M 'P c a 21'
_atom_sites_solution_hydrogens geom
_atom_sites_solution_primary direct
_atom_sites_solution_secondary difmap
_audit_creation_method SHELXL-97
_cell_angle_alpha 90.00
_cell_angle_beta 90.00
_cell_angle_gamma 90.00
_cell_formula_units_Z 4
_cell_length_a 17.1560(3)
_cell_length_b 18.3999(3)
_cell_length_c 20.7284(3)
_cell_measurement_temperature 273(2)
_cell_volume 6543.31(18)
_computing_cell_refinement 'Bruker SMART'
_computing_data_collection 'Bruker SMART'
_computing_data_reduction 'Bruker SAINT'
_computing_molecular_graphics 'Bruker SHELXTL'
_computing_publication_material 'Bruker SHELXTL'
_computing_structure_refinement 'SHELXL-97 (Sheldrick, 1997)'
_computing_structure_solution 'SHELXS-97 (Sheldrick, 1990)'
_diffrn_ambient_temperature 273(2)
_diffrn_measured_fraction_theta_full 0.939
_diffrn_measured_fraction_theta_max 0.939
_diffrn_measurement_device_type 'CCD area detector'
_diffrn_measurement_method 'phi and omega scans'
_diffrn_radiation_monochromator graphite
_diffrn_radiation_source 'fine-focus sealed tube'
_diffrn_radiation_type MoK\a
_diffrn_radiation_wavelength 0.71073
_diffrn_reflns_av_R_equivalents 0.0532
_diffrn_reflns_av_sigmaI/netI 0.0715
_diffrn_reflns_limit_h_max 23
_diffrn_reflns_limit_h_min -22
_diffrn_reflns_limit_k_max 18
_diffrn_reflns_limit_k_min -25
_diffrn_reflns_limit_l_max 28
_diffrn_reflns_limit_l_min -25
_diffrn_reflns_number 42982
_diffrn_reflns_theta_full 29.79
_diffrn_reflns_theta_max 29.79
_diffrn_reflns_theta_min 1.11
_exptl_absorpt_coefficient_mu 21.772
_exptl_absorpt_correction_T_max 0.3550
_exptl_absorpt_correction_T_min 0.2194
_exptl_absorpt_correction_type multi-scan
_exptl_crystal_colour blue
_exptl_crystal_density_diffrn 3.864
_exptl_crystal_density_method 'not measured'
_exptl_crystal_description parallelepiped
_exptl_crystal_F_000 6832
_exptl_crystal_size_max 0.10
_exptl_crystal_size_mid 0.10
_exptl_crystal_size_min 0.06
_refine_diff_density_max 2.992
_refine_diff_density_min -1.747
_refine_diff_density_rms 0.319
_refine_ls_abs_structure_details 'Flack H D (1983), Acta Cryst. A39, 876-881'
_refine_ls_abs_structure_Flack 0.50(2)
_refine_ls_extinction_coef 0.000035(8)
_refine_ls_extinction_expression Fc^*^=kFc[1+0.001xFc^2^\l^3^/sin(2\q)]^-1/4^
_refine_ls_extinction_method SHELXL
_refine_ls_goodness_of_fit_ref 0.991
_refine_ls_hydrogen_treatment constr
_refine_ls_matrix_type full
_refine_ls_number_parameters 863
_refine_ls_number_reflns 16107
_refine_ls_number_restraints 1
_refine_ls_restrained_S_all 0.991
_refine_ls_R_factor_all 0.0834
_refine_ls_R_factor_gt 0.0562
_refine_ls_shift/su_max 0.072
_refine_ls_shift/su_mean 0.005
_refine_ls_structure_factor_coef Fsqd
_refine_ls_weighting_details 'calc w=1/[\s^2^(Fo^2^)+(0.1000P)^2^+0.0000P] where P=(Fo^2^+2Fc^2^)/3'
_refine_ls_weighting_scheme calc
_refine_ls_wR_factor_gt 0.1419
_refine_ls_wR_factor_ref 0.1609
_reflns_number_gt 12469
_reflns_number_total 16107
_reflns_threshold_expression >2sigma(I)
_cod_data_source_file b507124k.txt
_cod_data_source_block 1
_cod_depositor_comments
;
The following automatic conversions were performed:
'_symmetry_cell_setting' value 'Orthorhombic' changed to 'orthorhombic'
according to '/home/saulius/struct/CIF-dictionaries/cif_core.dic'
dictionary named 'cif_core.dic' version 2.4.1 from 2010-06-29.

Automatic conversion script
Id: cif_fix_enum 1527 2010-12-29 10:47:43Z saulius 
;
_cod_original_sg_symbol_H-M Pca2(1)
_cod_database_code 7008760

loop_
_symmetry_equiv_pos_as_xyz
'x, y, z'
'-x, -y, z+1/2'
'x+1/2, -y, z'
'-x+1/2, y, z+1/2'

loop_
_atom_site_label
_atom_site_type_symbol
_atom_site_fract_x
_atom_site_fract_y
_atom_site_fract_z
_atom_site_U_iso_or_equiv
_atom_site_adp_type
_atom_site_occupancy
_atom_site_symmetry_multiplicity
_atom_site_calc_flag
_atom_site_refinement_flags
_atom_site_disorder_assembly
_atom_site_disorder_group
W1 W 0.34038(4) 0.26356(4) 0.20234(4) 0.03554(18) Uani 1 1 d . . .
W2 W 0.38984(4) 0.09653(4) 0.26070(4) 0.03308(17) Uani 1 1 d . . .
W3 W 0.45566(4) 0.42408(4) 0.24914(4) 0.03149(16) Uani 1 1 d . . .
W4 W 0.60435(4) 0.40793(4) 0.35776(4) 0.03002(16) Uani 1 1 d . . .
W5 W 0.30779(4) 0.22220(4) 0.36033(4) 0.03258(17) Uani 1 1 d . . .
W6 W 0.69197(4) 0.27332(4) 0.25047(3) 0.02998(16) Uani 1 1 d . . .
W7 W 0.54985(5) 0.07906(4) 0.37680(4) 0.03273(17) Uani 1 1 d . . .
W8 W 0.65668(4) 0.22828(4) 0.42027(4) 0.03348(18) Uani 1 1 d . . .
W9 W 0.47042(4) 0.20882(4) 0.47435(3) 0.03076(16) Uani 1 1 d . . .
W10 W 0.59148(4) 0.12124(4) 0.20793(3) 0.02824(15) Uani 1 1 d . . .
W11 W 0.54086(4) 0.28528(4) 0.14434(3) 0.03110(17) Uani 1 1 d . . .
W12 W 0.41630(4) 0.38520(4) 0.40660(3) 0.02941(16) Uani 1 1 d . . .
Cu1 Cu 0.43791(14) 0.54640(15) 0.52214(12) 0.0421(6) Uani 1 1 d . . .
Cu2 Cu 0.55737(14) -0.04215(15) 0.09817(12) 0.0408(6) Uani 1 1 d . . .
Si1 Si 0.5011(3) 0.2500(3) 0.3107(3) 0.0188(7) Uani 1 1 d . . .
O1 O 0.4304(7) 0.5017(7) 0.2108(6) 0.040(2) Uani 1 1 d . . .
O2 O 0.5719(8) -0.0067(7) 0.3992(7) 0.048(3) Uani 1 1 d . . .
O3 O 0.7391(7) 0.2303(9) 0.4665(6) 0.046(3) Uani 1 1 d . . .
O4 O 0.6444(8) 0.1237(7) 0.4150(6) 0.047(4) Uani 1 1 d . . .
O5 O 0.3664(8) 0.4399(7) 0.4604(6) 0.036(2) Uani 1 1 d . . .
O6 O 0.4454(8) 0.1966(7) 0.5533(6) 0.049(3) Uani 1 1 d . . .
O7 O 0.6943(7) 0.2214(9) 0.3355(6) 0.046(3) Uani 1 1 d . . .
O8 O 0.2722(8) 0.2794(9) 0.1452(7) 0.056(4) Uani 1 1 d . . .
O9 O 0.6691(8) 0.4716(7) 0.3810(6) 0.049(4) Uani 1 1 d . . .
O10 O 0.6253(7) 0.0514(8) 0.1630(6) 0.044(3) Uani 1 1 d . . .
O11 O 0.3759(7) 0.1916(7) 0.4272(6) 0.039(3) Uani 1 1 d . . .
O12 O 0.3523(8) 0.0141(7) 0.2367(7) 0.048(3) Uani 1 1 d . . .
O13 O 0.2171(8) 0.2154(8) 0.3951(7) 0.055(4) Uani 1 1 d . . .
O14 O 0.7857(7) 0.2886(7) 0.2345(7) 0.041(3) Uani 1 1 d . . .
O15 O 0.2787(8) 0.2612(8) 0.2790(6) 0.055(4) Uani 1 1 d . . .
O16 O 0.5482(7) 0.3144(8) 0.0665(6) 0.043(3) Uani 1 1 d . . .
O17 O 0.6560(6) 0.3620(7) 0.2845(7) 0.040(2) Uani 1 1 d . . .
O18 O 0.6465(8) 0.3021(7) 0.1696(7) 0.043(3) Uani 1 1 d . . .
O19 O 0.5705(8) 0.1867(6) 0.1369(6) 0.041(3) Uani 1 1 d . . .
O20 O 0.4820(6) 0.1050(7) 0.2113(6) 0.038(3) Uani 1 1 d . . .
O21 O 0.4144(7) 0.2188(6) 0.2914(5) 0.035(3) Uani 1 1 d . . .
O22 O 0.3142(7) 0.1286(7) 0.3244(5) 0.036(2) Uani 1 1 d . . .
O23 O 0.4020(7) 0.4429(7) 0.3328(7) 0.041(3) Uani 1 1 d . . .
O24 O 0.5951(7) 0.0890(7) 0.2963(6) 0.038(3) Uani 1 1 d . . .
O25 O 0.6233(8) 0.3293(7) 0.4189(6) 0.049(3) Uani 1 1 d . . .
O26 O 0.5185(7) 0.4287(8) 0.4161(6) 0.042(3) Uani 1 1 d . . .
O27 O 0.3408(8) 0.1584(7) 0.1998(6) 0.043(3) Uani 1 1 d . . .
O28 O 0.5806(7) 0.2250(8) 0.4913(7) 0.050(4) Uani 1 1 d . . .
O29 O 0.3388(7) 0.3208(7) 0.3832(7) 0.045(4) Uani 1 1 d . . .
O30 O 0.4543(7) 0.3102(7) 0.4593(6) 0.041(3) Uani 1 1 d . . .
O31 O 0.4552(7) 0.0716(8) 0.3334(5) 0.040(3) Uani 1 1 d . . .
O32 O 0.5605(6) 0.2357(6) 0.2516(5) 0.029(3) Uani 1 1 d . . .
O33 O 0.5491(8) 0.4591(8) 0.2886(7) 0.052(4) Uani 1 1 d . . .
O34 O 0.4991(8) 0.1088(6) 0.4579(7) 0.042(3) Uani 1 1 d . . .
O35 O 0.3751(7) 0.3576(6) 0.2296(6) 0.035(3) Uani 1 1 d . . .
O36 O 0.4347(7) 0.2585(7) 0.1567(7) 0.046(4) Uani 1 1 d . . .
O37 O 0.5345(7) 0.2064(7) 0.3761(6) 0.041(3) Uani 1 1 d . . .
O38 O 0.5182(8) 0.3703(7) 0.1880(7) 0.047(4) Uani 1 1 d . . .
O39 O 0.6864(7) 0.1732(8) 0.2224(7) 0.047(4) Uani 1 1 d . . .
O40 O 0.4970(7) 0.3359(7) 0.3276(6) 0.037(3) Uani 1 1 d . . .
N1 N 0.5510(8) 0.5715(9) 0.5081(7) 0.037(4) Uani 1 1 d . . .
N2 N 0.4289(9) 0.5921(7) 0.4362(7) 0.031(4) Uani 1 1 d . . .
N3 N 0.3356(9) 0.5657(9) 0.5642(8) 0.038(4) Uani 1 1 d . . .
N4 N 0.4434(10) 0.4659(9) 0.5841(8) 0.045(4) Uani 1 1 d . . .
N5 N 0.4473(9) -0.0695(9) 0.1076(8) 0.038(4) Uani 1 1 d . . .
N6 N 0.5676(8) -0.0946(9) 0.1808(8) 0.040(4) Uani 1 1 d . . .
N7 N 0.6603(11) -0.0611(11) 0.0547(7) 0.055(5) Uani 1 1 d . . .
N8 N 0.5527(11) 0.0366(11) 0.0328(7) 0.054(5) Uani 1 1 d . . .
C1 C 0.6050(12) 0.5617(10) 0.5556(8) 0.040(3) Uani 1 1 d . . .
H1 H 0.5957 0.5330 0.5917 0.047 Uiso 1 1 calc R . .
C2 C 0.6749(15) 0.5982(11) 0.5457(10) 0.059(7) Uani 1 1 d . . .
H2 H 0.7121 0.5989 0.5783 0.071 Uiso 1 1 calc R . .
C3 C 0.6901(11) 0.6333(12) 0.4882(11) 0.050(4) Uani 1 1 d . . .
H3 H 0.7397 0.6520 0.4804 0.060 Uiso 1 1 calc R . .
C4 C 0.6338(12) 0.6409(12) 0.4431(10) 0.048(4) Uani 1 1 d . . .
H4 H 0.6438 0.6679 0.4060 0.058 Uiso 1 1 calc R . .
C5 C 0.5644(11) 0.6103(11) 0.4512(10) 0.043(3) Uani 1 1 d . . .
C6 C 0.4975(12) 0.6147(10) 0.4131(8) 0.040(3) Uani 1 1 d . . .
C7 C 0.4926(13) 0.6376(14) 0.3520(12) 0.065(5) Uani 1 1 d . . .
H7 H 0.5369 0.6596 0.3351 0.078 Uiso 1 1 calc R . .
C8 C 0.4263(17) 0.6321(14) 0.3093(9) 0.075(8) Uani 1 1 d . . .
H8 H 0.4294 0.6413 0.2653 0.090 Uiso 1 1 calc R . .
C9 C 0.3609(15) 0.6130(12) 0.3383(11) 0.062(5) Uani 1 1 d . . .
H9 H 0.3135 0.6147 0.3166 0.075 Uiso 1 1 calc R . .
C10 C 0.3645(11) 0.5923(11) 0.3969(11) 0.046(4) Uani 1 1 d . . .
H10 H 0.3184 0.5754 0.4150 0.055 Uiso 1 1 calc R . .
C11 C 0.2859(11) 0.6170(12) 0.5518(12) 0.050(4) Uani 1 1 d . . .
H11 H 0.2990 0.6490 0.5188 0.060 Uiso 1 1 calc R . .
C12 C 0.2155(13) 0.6290(11) 0.5824(11) 0.048(5) Uani 1 1 d . . .
H12 H 0.1778 0.6616 0.5682 0.058 Uiso 1 1 calc R . .
C13 C 0.2085(12) 0.5861(12) 0.6368(9) 0.049(5) Uani 1 1 d . . .
H13 H 0.1668 0.5951 0.6643 0.059 Uiso 1 1 calc R . .
C14 C 0.2584(12) 0.5317(12) 0.6527(10) 0.048(4) Uani 1 1 d . . .
H14 H 0.2480 0.5021 0.6881 0.058 Uiso 1 1 calc R . .
C15 C 0.3221(12) 0.5210(10) 0.6175(9) 0.042(5) Uani 1 1 d . . .
C16 C 0.3815(12) 0.4638(13) 0.6238(11) 0.054(6) Uani 1 1 d . . .
C17 C 0.3786(18) 0.3990(19) 0.6675(13) 0.091(10) Uani 1 1 d . . .
H17 H 0.3400 0.3954 0.6989 0.109 Uiso 1 1 calc R . .
C18 C 0.4337(18) 0.3447(16) 0.6609(14) 0.083(9) Uani 1 1 d . . .
H18 H 0.4306 0.3025 0.6855 0.100 Uiso 1 1 calc R . .
C19 C 0.4891(12) 0.3536(11) 0.6205(10) 0.045(4) Uani 1 1 d . . .
H19 H 0.5258 0.3166 0.6177 0.055 Uiso 1 1 calc R . .
C20 C 0.4993(13) 0.4108(11) 0.5820(11) 0.051(6) Uani 1 1 d . . .
H20 H 0.5421 0.4139 0.5546 0.061 Uiso 1 1 calc R . .
C21 C 0.3885(11) -0.0607(11) 0.0632(10) 0.043(3) Uani 1 1 d . . .
H21 H 0.3957 -0.0278 0.0297 0.051 Uiso 1 1 calc R . .
C22 C 0.3219(13) -0.0971(15) 0.0663(13) 0.065(5) Uani 1 1 d . . .
H22 H 0.2835 -0.0885 0.0356 0.078 Uiso 1 1 calc R . .
C23 C 0.3089(13) -0.1454(13) 0.1123(12) 0.061(7) Uani 1 1 d . . .
H23 H 0.2633 -0.1727 0.1122 0.073 Uiso 1 1 calc R . .
C24 C 0.3664(11) -0.1557(11) 0.1631(10) 0.045(4) Uani 1 1 d . . .
H24 H 0.3577 -0.1877 0.1971 0.055 Uiso 1 1 calc R . .
C25 C 0.4351(12) -0.1155(13) 0.1586(8) 0.045(4) Uani 1 1 d . . .
C26 C 0.5023(10) -0.1244(11) 0.2045(12) 0.045(5) Uani 1 1 d . . .
C27 C 0.4892(12) -0.1523(12) 0.2662(8) 0.045(4) Uani 1 1 d . . .
H27 H 0.4412 -0.1683 0.2814 0.055 Uiso 1 1 calc R . .
C28 C 0.5567(15) -0.1530(15) 0.3011(11) 0.063(7) Uani 1 1 d . . .
H28 H 0.5551 -0.1745 0.3417 0.076 Uiso 1 1 calc R . .
C29 C 0.6242(14) -0.1256(14) 0.2821(13) 0.063(7) Uani 1 1 d . . .
H29 H 0.6671 -0.1262 0.3095 0.076 Uiso 1 1 calc R . .
C30 C 0.6303(11) -0.0955(10) 0.2194(9) 0.037(4) Uani 1 1 d . . .
H30 H 0.6775 -0.0764 0.2052 0.044 Uiso 1 1 calc R . .
C31 C 0.7084(14) -0.1139(16) 0.0616(14) 0.070(8) Uani 1 1 d D . .
H31 H 0.7001 -0.1463 0.0953 0.084 Uiso 1 1 calc R . .
C32 C 0.7720(11) -0.1254(11) 0.0217(11) 0.046(4) Uani 1 1 d . . .
H32 H 0.8047 -0.1649 0.0287 0.055 Uiso 1 1 calc R . .
C33 C 0.7868(13) -0.0772(15) -0.0292(15) 0.101(9) Uani 1 1 d . . .
H33 H 0.8319 -0.0795 -0.0540 0.121 Uiso 1 1 calc R . .
C34 C 0.7337(18) -0.0302(17) -0.0389(13) 0.091(10) Uani 1 1 d D . .
H34 H 0.7380 -0.0012 -0.0754 0.110 Uiso 1 1 calc R . .
C35 C 0.6678(12) -0.0186(16) 0.0024(11) 0.059(7) Uani 1 1 d D . .
C36 C 0.6112(12) 0.0423(13) -0.0071(9) 0.047(6) Uani 1 1 d . . .
C37 C 0.6222(16) 0.0967(12) -0.0443(11) 0.062(5) Uani 1 1 d D . .
H37 H 0.6655 0.0975 -0.0713 0.075 Uiso 1 1 calc R . .
C38 C 0.5702(19) 0.155(2) -0.0448(12) 0.099(11) Uani 1 1 d . . .
H38 H 0.5802 0.1949 -0.0710 0.118 Uiso 1 1 calc R . .
C39 C 0.500(2) 0.1539(13) -0.0045(13) 0.102(11) Uani 1 1 d . . .
H39 H 0.4603 0.1883 -0.0058 0.122 Uiso 1 1 calc R . .
C40 C 0.5019(16) 0.0925(14) 0.0369(11) 0.063(7) Uani 1 1 d . . .
H40 H 0.4650 0.0906 0.0697 0.075 Uiso 1 1 calc R . .
OW1 O 0.7925(15) 0.1008(11) 0.3165(10) 0.111(8) Uani 1 1 d . . .
OW2 O 0.2060(14) 0.4115(17) 0.2949(9) 0.170(12) Uani 1 1 d . . .

loop_
_atom_site_aniso_label
_atom_site_aniso_U_11
_atom_site_aniso_U_22
_atom_site_aniso_U_33
_atom_site_aniso_U_23
_atom_site_aniso_U_13
_atom_site_aniso_U_12
W1 0.0327(3) 0.0399(4) 0.0340(4) -0.0033(3) -0.0071(3) 0.0007(3)
W2 0.0369(4) 0.0269(3) 0.0355(4) -0.0042(3) -0.0032(3) -0.0078(3)
W3 0.0402(4) 0.0208(3) 0.0335(4) 0.0045(3) 0.0036(3) 0.0041(3)
W4 0.0348(3) 0.0237(3) 0.0316(3) -0.0035(3) -0.0024(3) -0.0044(3)
W5 0.0275(3) 0.0329(4) 0.0373(4) 0.0008(3) 0.0037(3) -0.0021(3)
W6 0.0287(3) 0.0309(3) 0.0303(3) 0.0002(3) 0.0025(3) -0.0025(3)
W7 0.0414(4) 0.0217(3) 0.0352(4) 0.0026(3) 0.0004(3) 0.0033(3)
W8 0.0325(4) 0.0380(4) 0.0299(4) -0.0058(3) -0.0072(3) 0.0023(3)
W9 0.0404(4) 0.0314(3) 0.0204(3) 0.0006(3) 0.0051(3) -0.0045(3)
W10 0.0376(3) 0.0229(3) 0.0243(3) -0.0041(3) 0.0004(3) 0.0026(3)
W11 0.0440(4) 0.0285(3) 0.0208(3) -0.0006(3) 0.0028(3) -0.0052(3)
W12 0.0383(4) 0.0248(3) 0.0251(3) -0.0043(3) 0.0017(3) 0.0053(3)
Cu1 0.0394(12) 0.0544(15) 0.0325(12) 0.0092(11) 0.0047(10) 0.0003(11)
Cu2 0.0440(13) 0.0442(14) 0.0343(12) 0.0096(11) 0.0025(11) -0.0109(11)
Si1 0.0221(15) 0.0186(14) 0.0157(14) -0.0009(12) 0.0014(12) -0.0025(13)
O1 0.029(4) 0.035(5) 0.054(5) -0.018(4) 0.014(4) -0.003(4)
O2 0.062(6) 0.036(5) 0.046(5) 0.015(4) 0.003(5) -0.002(5)
O3 0.033(4) 0.088(7) 0.017(4) 0.012(4) 0.002(3) 0.012(5)
O4 0.064(8) 0.031(6) 0.046(8) -0.020(6) -0.022(7) 0.009(6)
O5 0.053(5) 0.031(4) 0.024(4) -0.001(4) -0.001(4) 0.018(4)
O6 0.078(6) 0.028(4) 0.041(5) 0.008(4) -0.039(5) -0.027(4)
O7 0.033(4) 0.088(7) 0.017(4) 0.012(4) 0.002(3) 0.012(5)
O8 0.048(8) 0.062(9) 0.058(9) -0.010(8) -0.021(7) -0.011(7)
O9 0.068(8) 0.040(7) 0.038(7) -0.024(6) 0.020(6) -0.025(6)
O10 0.039(7) 0.066(9) 0.027(6) -0.021(6) 0.003(5) 0.011(6)
O11 0.038(6) 0.041(7) 0.038(6) -0.010(6) -0.014(6) -0.005(6)
O12 0.062(6) 0.036(5) 0.046(5) 0.015(4) 0.003(5) -0.002(5)
O13 0.049(8) 0.058(9) 0.060(9) 0.013(8) 0.021(7) 0.003(7)
O14 0.034(6) 0.034(7) 0.056(8) 0.004(6) 0.013(6) -0.007(5)
O15 0.062(8) 0.085(10) 0.019(5) 0.020(6) 0.011(6) 0.049(7)
O16 0.047(7) 0.051(8) 0.030(6) 0.011(6) 0.010(6) -0.001(6)
O17 0.029(4) 0.035(5) 0.054(5) -0.018(4) 0.014(4) -0.003(4)
O18 0.057(8) 0.024(6) 0.047(7) 0.006(6) 0.001(6) -0.008(6)
O19 0.069(8) 0.018(5) 0.036(6) 0.002(5) -0.017(6) 0.012(6)
O20 0.024(5) 0.048(7) 0.043(7) -0.013(6) -0.003(5) 0.005(5)
O21 0.052(7) 0.027(6) 0.025(6) -0.004(5) 0.004(5) -0.011(5)
O22 0.053(5) 0.031(4) 0.024(4) -0.001(4) -0.001(4) 0.018(4)
O23 0.033(6) 0.038(7) 0.051(8) 0.004(6) -0.004(6) 0.007(5)
O24 0.039(6) 0.033(6) 0.043(7) 0.006(6) 0.015(5) 0.016(5)
O25 0.078(6) 0.028(4) 0.041(5) 0.008(4) -0.039(5) -0.027(4)
O26 0.044(7) 0.060(8) 0.022(6) 0.011(6) -0.008(5) 0.007(6)
O27 0.062(8) 0.040(7) 0.027(6) -0.010(6) -0.007(6) 0.018(6)
O28 0.037(7) 0.063(9) 0.050(8) -0.034(7) 0.005(6) 0.004(6)
O29 0.035(6) 0.033(7) 0.067(9) 0.002(7) -0.016(6) -0.010(5)
O30 0.044(7) 0.043(7) 0.036(7) -0.004(6) -0.011(6) 0.003(6)
O31 0.043(6) 0.061(8) 0.015(5) 0.011(5) -0.017(5) -0.005(6)
O32 0.038(6) 0.027(5) 0.021(5) 0.000(4) -0.008(5) 0.006(5)
O33 0.047(7) 0.051(8) 0.058(9) 0.021(7) 0.017(7) -0.017(7)
O34 0.053(7) 0.008(5) 0.064(9) 0.004(5) 0.010(7) 0.007(5)
O35 0.035(6) 0.027(6) 0.043(7) 0.002(5) 0.011(5) -0.002(5)
O36 0.037(7) 0.033(7) 0.068(10) -0.008(7) 0.002(7) -0.012(5)
O37 0.043(7) 0.038(7) 0.042(7) -0.004(6) -0.002(6) -0.005(6)
O38 0.046(7) 0.029(6) 0.068(10) -0.008(7) 0.011(7) 0.012(6)
O39 0.034(6) 0.039(7) 0.068(9) 0.006(7) -0.021(6) -0.007(6)
O40 0.041(6) 0.033(6) 0.037(6) -0.010(5) -0.002(5) 0.009(5)
N1 0.032(7) 0.043(9) 0.035(8) -0.015(7) 0.000(7) 0.009(7)
N2 0.054(9) 0.018(6) 0.022(7) -0.004(5) 0.011(7) 0.001(6)
N3 0.044(8) 0.037(8) 0.034(8) -0.006(7) -0.007(7) 0.016(7)
N4 0.069(11) 0.027(8) 0.038(8) 0.000(7) -0.017(8) -0.009(8)
N5 0.045(9) 0.033(8) 0.035(8) -0.003(7) 0.017(7) -0.006(7)
N6 0.033(8) 0.044(9) 0.041(9) -0.003(7) -0.024(7) 0.016(7)
N7 0.067(11) 0.077(13) 0.020(7) -0.022(8) 0.010(8) -0.040(10)
N8 0.079(12) 0.068(13) 0.015(7) 0.017(8) -0.022(8) -0.027(10)
C1 0.069(9) 0.028(6) 0.022(6) 0.005(5) 0.013(6) -0.017(6)
C2 0.110(18) 0.031(9) 0.037(11) 0.002(8) 0.006(12) 0.038(11)
C3 0.036(7) 0.046(8) 0.067(10) -0.007(7) -0.010(7) -0.015(6)
C4 0.047(7) 0.056(9) 0.041(8) -0.002(7) 0.013(6) -0.011(7)
C5 0.038(7) 0.044(7) 0.046(8) 0.000(6) -0.013(6) 0.018(6)
C6 0.069(9) 0.028(6) 0.022(6) 0.005(5) 0.013(6) -0.017(6)
C7 0.053(9) 0.080(12) 0.062(10) -0.005(9) -0.013(8) -0.034(8)
C8 0.14(2) 0.071(16) 0.014(8) 0.019(9) -0.028(12) 0.011(16)
C9 0.095(12) 0.048(8) 0.043(8) 0.029(7) -0.007(8) -0.032(8)
C10 0.037(7) 0.043(7) 0.059(9) -0.021(7) -0.007(6) -0.011(6)
C11 0.036(7) 0.046(8) 0.067(10) -0.007(7) -0.010(7) -0.015(6)
C12 0.061(12) 0.038(10) 0.047(11) -0.011(9) -0.014(10) 0.009(9)
C13 0.056(12) 0.062(13) 0.030(9) -0.027(9) 0.019(9) -0.002(10)
C14 0.047(7) 0.056(9) 0.041(8) -0.002(7) 0.013(6) -0.011(7)
C15 0.060(11) 0.038(10) 0.029(9) -0.006(8) -0.010(8) -0.031(9)
C16 0.047(10) 0.068(13) 0.046(12) 0.018(11) -0.006(9) -0.040(10)
C17 0.10(2) 0.13(3) 0.044(14) -0.020(16) 0.021(15) -0.02(2)
C18 0.11(2) 0.066(16) 0.074(17) 0.034(14) -0.042(16) -0.029(16)
C19 0.047(7) 0.039(7) 0.050(8) 0.004(7) -0.019(7) 0.001(6)
C20 0.070(13) 0.033(10) 0.050(12) 0.001(9) -0.039(11) -0.003(10)
C21 0.038(7) 0.044(7) 0.046(8) 0.000(6) -0.013(6) 0.018(6)
C22 0.053(9) 0.080(12) 0.062(10) -0.005(9) -0.013(8) -0.034(8)
C23 0.043(11) 0.063(14) 0.076(15) -0.039(13) 0.010(11) -0.001(10)
C24 0.047(7) 0.039(7) 0.050(8) 0.004(7) -0.019(7) 0.001(6)
C25 0.049(7) 0.075(10) 0.012(5) 0.023(6) 0.002(5) -0.011(7)
C26 0.025(8) 0.040(10) 0.071(13) -0.005(10) -0.011(9) 0.008(8)
C27 0.049(7) 0.075(10) 0.012(5) 0.023(6) 0.002(5) -0.011(7)
C28 0.073(15) 0.071(16) 0.046(12) 0.013(12) -0.022(12) 0.011(13)
C29 0.055(13) 0.070(16) 0.065(15) 0.011(13) -0.022(12) 0.011(12)
C30 0.045(9) 0.039(9) 0.026(8) 0.019(7) 0.006(8) 0.019(8)
C31 0.057(13) 0.073(17) 0.080(18) -0.027(14) 0.026(13) -0.003(13)
C32 0.037(7) 0.043(7) 0.059(9) -0.021(7) -0.007(6) -0.011(6)
C33 0.067(12) 0.106(17) 0.13(2) -0.079(16) 0.066(14) -0.080(12)
C34 0.11(2) 0.11(2) 0.052(15) -0.015(15) 0.037(15) -0.075(18)
C35 0.038(10) 0.10(2) 0.044(12) -0.017(13) 0.012(10) -0.019(12)
C36 0.060(12) 0.063(13) 0.019(8) -0.010(9) -0.002(8) -0.036(11)
C37 0.095(12) 0.048(8) 0.043(8) 0.029(7) -0.007(8) -0.032(8)
C38 0.10(2) 0.16(3) 0.034(12) 0.044(16) -0.013(13) -0.06(2)
C39 0.20(3) 0.026(11) 0.076(16) 0.024(11) -0.082(19) -0.034(15)
C40 0.095(18) 0.059(15) 0.034(11) 0.017(11) -0.008(12) -0.031(14)
OW1 0.19(2) 0.079(13) 0.064(12) -0.031(11) -0.034(14) 0.053(14)
OW2 0.19(2) 0.29(3) 0.036(11) -0.007(14) -0.006(12) 0.18(2)

loop_
_atom_type_symbol
_atom_type_description
_atom_type_scat_dispersion_real
_atom_type_scat_dispersion_imag
_atom_type_scat_source
O O 0.0106 0.0060 'International Tables Vol C Tables 4.2.6.8 and 6.1.1.4'
Cu Cu 0.3201 1.2651 'International Tables Vol C Tables 4.2.6.8 and 6.1.1.4'
W W -0.8490 6.8722 'International Tables Vol C Tables 4.2.6.8 and 6.1.1.4'
Si Si 0.0817 0.0704 'International Tables Vol C Tables 4.2.6.8 and 6.1.1.4'
C C 0.0033 0.0016 'International Tables Vol C Tables 4.2.6.8 and 6.1.1.4'
N N 0.0061 0.0033 'International Tables Vol C Tables 4.2.6.8 and 6.1.1.4'
H H 0.0000 0.0000 'International Tables Vol C Tables 4.2.6.8 and 6.1.1.4'

loop_
_geom_angle_atom_site_label_1
_geom_angle_atom_site_label_2
_geom_angle_atom_site_label_3
_geom_angle
_geom_angle_site_symmetry_1
_geom_angle_site_symmetry_3
_geom_angle_publ_flag
O8 W1 O36 104.6(7) . . ?
O8 W1 O35 105.5(6) . . ?
O36 W1 O35 85.7(5) . . ?
O8 W1 O15 101.8(6) . . ?
O36 W1 O15 153.6(6) . . ?
O35 W1 O15 87.0(6) . . ?
O8 W1 O27 99.0(6) . . ?
O36 W1 O27 86.2(6) . . ?
O35 W1 O27 155.5(5) . . ?
O15 W1 O27 90.1(6) . . ?
O8 W1 O21 165.8(6) . . ?
O36 W1 O21 85.0(5) . . ?
O35 W1 O21 85.3(5) . . ?
O15 W1 O21 69.1(5) . . ?
O27 W1 O21 71.0(5) . . ?
O12 W2 O27 99.8(6) . . ?
O12 W2 O20 103.2(6) . . ?
O27 W2 O20 87.8(6) . . ?
O12 W2 O31 103.5(6) . . ?
O27 W2 O31 156.7(6) . . ?
O20 W2 O31 87.5(5) . . ?
O12 W2 O22 102.3(6) . . ?
O27 W2 O22 88.5(5) . . ?
O20 W2 O22 154.4(5) . . ?
O31 W2 O22 86.0(5) . . ?
O12 W2 O21 168.0(6) . . ?
O27 W2 O21 71.8(5) . . ?
O20 W2 O21 85.4(5) . . ?
O31 W2 O21 85.0(5) . . ?
O22 W2 O21 69.5(5) . . ?
O1 W3 O35 105.0(5) . . ?
O1 W3 O33 97.5(6) . . ?
O35 W3 O33 157.4(6) . . ?
O1 W3 O38 105.5(6) . . ?
O35 W3 O38 86.2(5) . . ?
O33 W3 O38 89.3(6) . . ?
O1 W3 O23 98.3(5) . . ?
O35 W3 O23 87.8(5) . . ?
O33 W3 O23 87.5(6) . . ?
O38 W3 O23 156.3(6) . . ?
O1 W3 O40 164.5(5) . . ?
O35 W3 O40 85.6(5) . . ?
O33 W3 O40 72.0(5) . . ?
O38 W3 O40 86.2(5) . . ?
O23 W3 O40 70.4(4) . . ?
O9 W4 O17 103.0(5) . . ?
O9 W4 O26 100.7(6) . . ?
O17 W4 O26 156.0(5) . . ?
O9 W4 O25 102.7(6) . . ?
O17 W4 O25 96.3(6) . . ?
O26 W4 O25 82.4(6) . . ?
O9 W4 O33 101.2(6) . . ?
O17 W4 O33 81.8(6) . . ?
O26 W4 O33 89.7(5) . . ?
O25 W4 O33 155.9(5) . . ?
O9 W4 O40 169.6(6) . . ?
O17 W4 O40 84.5(4) . . ?
O26 W4 O40 71.5(5) . . ?
O25 W4 O40 83.4(5) . . ?
O33 W4 O40 72.4(5) . . ?
O13 W5 O15 99.3(6) . . ?
O13 W5 O22 98.8(6) . . ?
O15 W5 O22 90.6(6) . . ?
O13 W5 O11 103.3(6) . . ?
O15 W5 O11 157.2(5) . . ?
O22 W5 O11 89.0(5) . . ?
O13 W5 O29 102.3(6) . . ?
O15 W5 O29 86.3(6) . . ?
O22 W5 O29 159.0(5) . . ?
O11 W5 O29 86.0(5) . . ?
O13 W5 O21 165.6(6) . . ?
O15 W5 O21 70.8(5) . . ?
O22 W5 O21 71.6(5) . . ?
O11 W5 O21 87.5(5) . . ?
O29 W5 O21 87.7(5) . . ?
O14 W6 O17 104.2(6) . . ?
O14 W6 O18 99.9(6) . . ?
O17 W6 O18 87.4(6) . . ?
O14 W6 O39 98.5(6) . . ?
O17 W6 O39 157.3(5) . . ?
O18 W6 O39 88.8(5) . . ?
O14 W6 O7 103.6(6) . . ?
O17 W6 O7 95.2(6) . . ?
O18 W6 O7 154.9(5) . . ?
O39 W6 O7 79.2(6) . . ?
O14 W6 O32 167.0(6) . . ?
O17 W6 O32 86.4(4) . . ?
O18 W6 O32 72.6(5) . . ?
O39 W6 O32 71.1(5) . . ?
O7 W6 O32 82.6(4) . . ?
O2 W7 O24 104.3(6) . . ?
O2 W7 O31 105.0(7) . . ?
O24 W7 O31 86.4(5) . . ?
O2 W7 O34 97.1(6) . . ?
O24 W7 O34 158.1(5) . . ?
O31 W7 O34 92.8(5) . . ?
O2 W7 O4 95.4(6) . . ?
O24 W7 O4 88.6(6) . . ?
O31 W7 O4 159.6(6) . . ?
O34 W7 O4 84.6(5) . . ?
O2 W7 O37 162.9(6) . . ?
O24 W7 O37 86.7(5) . . ?
O31 W7 O37 88.5(5) . . ?
O34 W7 O37 71.4(5) . . ?
O4 W7 O37 71.5(5) . . ?
O3 W8 O7 104.0(5) . . ?
O3 W8 O4 98.2(6) . . ?
O7 W8 O4 85.2(6) . . ?
O3 W8 O25 103.3(6) . . ?
O7 W8 O25 98.8(6) . . ?
O4 W8 O25 156.3(5) . . ?
O3 W8 O28 97.5(6) . . ?
O7 W8 O28 157.9(5) . . ?
O4 W8 O28 86.6(6) . . ?
O25 W8 O28 81.1(6) . . ?
O3 W8 O37 166.4(6) . . ?
O7 W8 O37 86.0(5) . . ?
O4 W8 O37 73.0(5) . . ?
O25 W8 O37 83.9(5) . . ?
O28 W8 O37 72.0(5) . . ?
O6 W9 O11 104.7(6) . . ?
O6 W9 O30 104.4(6) . . ?
O11 W9 O30 87.5(5) . . ?
O6 W9 O34 96.1(6) . . ?
O11 W9 O34 88.2(5) . . ?
O30 W9 O34 159.4(6) . . ?
O6 W9 O28 95.3(6) . . ?
O11 W9 O28 159.7(6) . . ?
O30 W9 O28 91.2(6) . . ?
O34 W9 O28 86.0(6) . . ?
O6 W9 O37 163.9(6) . . ?
O11 W9 O37 87.1(5) . . ?
O30 W9 O37 86.8(5) . . ?
O34 W9 O37 72.9(5) . . ?
O28 W9 O37 72.6(5) . . ?
O10 W10 O20 103.9(6) . . ?
O10 W10 O39 100.0(6) . . ?
O20 W10 O39 156.0(6) . . ?
O10 W10 O24 106.2(6) . . ?
O20 W10 O24 87.1(5) . . ?
O39 W10 O24 88.7(6) . . ?
O10 W10 O19 96.8(6) . . ?
O20 W10 O19 86.7(6) . . ?
O39 W10 O19 88.1(6) . . ?
O24 W10 O19 157.0(5) . . ?
O10 W10 O32 165.9(6) . . ?
O20 W10 O32 84.5(5) . . ?
O39 W10 O32 71.6(5) . . ?
O24 W10 O32 85.3(4) . . ?
O19 W10 O32 72.2(4) . . ?
O16 W11 O38 102.3(7) . . ?
O16 W11 O19 101.8(6) . . ?
O38 W11 O19 155.3(6) . . ?
O16 W11 O36 106.3(6) . . ?
O38 W11 O36 87.2(6) . . ?
O19 W11 O36 91.2(6) . . ?
O16 W11 O18 97.9(6) . . ?
O38 W11 O18 85.9(6) . . ?
O19 W11 O18 85.5(5) . . ?
O36 W11 O18 155.8(6) . . ?
O16 W11 O32 167.1(5) . . ?
O38 W11 O32 84.2(5) . . ?
O19 W11 O32 71.1(5) . . ?
O36 W11 O32 85.0(5) . . ?
O18 W11 O32 71.2(5) . . ?
O5 W12 O29 100.7(6) . . ?
O5 W12 O30 103.0(6) . . ?
O29 W12 O30 86.1(6) . . ?
O5 W12 O23 97.5(6) . . ?
O29 W12 O23 93.1(6) . . ?
O30 W12 O23 159.2(5) . . ?
O5 W12 O26 98.2(6) . . ?
O29 W12 O26 160.7(6) . . ?
O30 W12 O26 86.0(5) . . ?
O23 W12 O26 88.1(5) . . ?
O5 W12 O40 167.1(5) . . ?
O29 W12 O40 89.6(5) . . ?
O30 W12 O40 85.2(5) . . ?
O23 W12 O40 74.0(5) . . ?
O26 W12 O40 72.2(5) . . ?
N2 Cu1 N4 156.2(6) . . ?
N2 Cu1 N3 104.5(6) . . ?
N4 Cu1 N3 83.7(7) . . ?
N2 Cu1 N1 81.2(6) . . ?
N4 Cu1 N1 102.8(7) . . ?
N3 Cu1 N1 150.5(7) . . ?
N8 Cu2 N5 102.5(7) . . ?
N8 Cu2 N7 81.8(8) . . ?
N5 Cu2 N7 147.5(7) . . ?
N8 Cu2 N6 162.3(7) . . ?
N5 Cu2 N6 82.8(7) . . ?
N7 Cu2 N6 103.1(7) . . ?
O32 Si1 O40 110.5(7) . . ?
O32 Si1 O21 109.3(6) . . ?
O40 Si1 O21 110.8(6) . . ?
O32 Si1 O37 108.7(6) . . ?
O40 Si1 O37 107.8(7) . . ?
O21 Si1 O37 109.8(7) . . ?
W8 O4 W7 121.5(6) . . ?
W8 O7 W6 141.6(8) . . ?
W5 O11 W9 147.4(7) . . ?
W5 O15 W1 127.0(7) . . ?
W6 O17 W4 144.7(8) . . ?
W6 O18 W11 125.3(7) . . ?
W11 O19 W10 125.8(7) . . ?
W2 O20 W10 149.1(7) . . ?
Si1 O21 W5 123.6(6) . . ?
Si1 O21 W2 123.8(7) . . ?
W5 O21 W2 92.9(4) . . ?
Si1 O21 W1 123.3(6) . . ?
W5 O21 W1 92.7(4) . . ?
W2 O21 W1 91.5(4) . . ?
W5 O22 W2 125.9(7) . . ?
W12 O23 W3 123.3(6) . . ?
W7 O24 W10 151.0(7) . . ?
W4 O25 W8 140.1(7) . . ?
W12 O26 W4 122.8(7) . . ?
W2 O27 W1 125.7(7) . . ?
W9 O28 W8 121.0(7) . . ?
W12 O29 W5 149.1(7) . . ?
W12 O30 W9 149.6(7) . . ?
W7 O31 W2 149.9(7) . . ?
Si1 O32 W10 125.4(6) . . ?
Si1 O32 W6 124.3(6) . . ?
W10 O32 W6 92.5(4) . . ?
Si1 O32 W11 123.1(6) . . ?
W10 O32 W11 90.9(4) . . ?
W6 O32 W11 90.8(4) . . ?
W3 O33 W4 123.8(7) . . ?
W9 O34 W7 121.7(6) . . ?
W3 O35 W1 151.1(7) . . ?
W1 O36 W11 151.7(8) . . ?
Si1 O37 W9 122.7(7) . . ?
Si1 O37 W8 123.0(7) . . ?
W9 O37 W8 94.5(5) . . ?
Si1 O37 W7 121.2(7) . . ?
W9 O37 W7 93.8(5) . . ?
W8 O37 W7 93.9(5) . . ?
W11 O38 W3 150.6(8) . . ?
W10 O39 W6 124.4(7) . . ?
Si1 O40 W12 123.9(7) . . ?
Si1 O40 W4 125.0(6) . . ?
W12 O40 W4 93.4(4) . . ?
Si1 O40 W3 121.6(6) . . ?
W12 O40 W3 92.1(4) . . ?
W4 O40 W3 91.8(4) . . ?
C1 N1 C5 124.4(16) . . ?
C1 N1 Cu1 121.3(12) . . ?
C5 N1 Cu1 113.4(12) . . ?
C6 N2 C10 119.7(16) . . ?
C6 N2 Cu1 112.7(12) . . ?
C10 N2 Cu1 126.8(13) . . ?
C11 N3 C15 118.4(18) . . ?
C11 N3 Cu1 128.5(15) . . ?
C15 N3 Cu1 112.8(13) . . ?
C16 N4 C20 122.8(19) . . ?
C16 N4 Cu1 112.7(14) . . ?
C20 N4 Cu1 124.0(15) . . ?
C21 N5 C25 118.5(17) . . ?
C21 N5 Cu2 127.5(13) . . ?
C25 N5 Cu2 112.5(13) . . ?
C30 N6 C26 116.6(17) . . ?
C30 N6 Cu2 126.5(13) . . ?
C26 N6 Cu2 116.3(13) . . ?
C31 N7 C35 118(2) . . ?
C31 N7 Cu2 130.2(18) . . ?
C35 N7 Cu2 110.1(16) . . ?
C36 N8 C40 118(2) . . ?
C36 N8 Cu2 117.4(17) . . ?
C40 N8 Cu2 122.6(15) . . ?
N1 C1 C2 114.5(16) . . ?
N1 C1 H1 122.7 . . ?
C2 C1 H1 122.7 . . ?
C1 C2 C3 121(2) . . ?
C1 C2 H2 119.4 . . ?
C3 C2 H2 119.4 . . ?
C4 C3 C2 121(2) . . ?
C4 C3 H3 119.7 . . ?
C2 C3 H3 119.7 . . ?
C5 C4 C3 121(2) . . ?
C5 C4 H4 119.6 . . ?
C3 C4 H4 119.7 . . ?
C4 C5 N1 118.1(18) . . ?
C4 C5 C6 130(2) . . ?
N1 C5 C6 111.7(17) . . ?
N2 C6 C7 112.5(19) . . ?
N2 C6 C5 120.3(16) . . ?
C7 C6 C5 127.2(19) . . ?
C6 C7 C8 127(2) . . ?
C6 C7 H7 116.3 . . ?
C8 C7 H7 116.3 . . ?
C9 C8 C7 114.2(19) . . ?
C9 C8 H8 122.9 . . ?
C7 C8 H8 122.9 . . ?
C10 C9 C8 118(2) . . ?
C10 C9 H9 121.0 . . ?
C8 C9 H9 120.9 . . ?
C9 C10 N2 127(2) . . ?
C9 C10 H10 116.3 . . ?
N2 C10 H10 116.4 . . ?
N3 C11 C12 127(2) . . ?
N3 C11 H11 116.6 . . ?
C12 C11 H11 116.6 . . ?
C13 C12 C11 111(2) . . ?
C13 C12 H12 124.5 . . ?
C11 C12 H12 124.5 . . ?
C12 C13 C14 124.4(19) . . ?
C12 C13 H13 117.8 . . ?
C14 C13 H13 117.8 . . ?
C15 C14 C13 120(2) . . ?
C15 C14 H14 120.2 . . ?
C13 C14 H14 120.2 . . ?
C14 C15 N3 119.0(19) . . ?
C14 C15 C16 128.7(19) . . ?
N3 C15 C16 112.2(17) . . ?
N4 C16 C17 115(2) . . ?
N4 C16 C15 118.1(18) . . ?
C17 C16 C15 127(2) . . ?
C18 C17 C16 119(3) . . ?
C18 C17 H17 120.3 . . ?
C16 C17 H17 120.2 . . ?
C19 C18 C17 119(3) . . ?
C19 C18 H18 120.7 . . ?
C17 C18 H18 120.6 . . ?
C20 C19 C18 126(2) . . ?
C20 C19 H19 116.8 . . ?
C18 C19 H19 116.8 . . ?
C19 C20 N4 118(2) . . ?
C19 C20 H20 121.2 . . ?
N4 C20 H20 121.2 . . ?
C22 C21 N5 123(2) . . ?
C22 C21 H21 118.7 . . ?
N5 C21 H21 118.7 . . ?
C23 C22 C21 121(2) . . ?
C23 C22 H22 119.3 . . ?
C21 C22 H22 119.3 . . ?
C22 C23 C24 120(2) . . ?
C22 C23 H23 120.1 . . ?
C24 C23 H23 120.1 . . ?
C25 C24 C23 117.1(19) . . ?
C25 C24 H24 121.5 . . ?
C23 C24 H24 121.5 . . ?
C24 C25 N5 120.6(17) . . ?
C24 C25 C26 123.3(17) . . ?
N5 C25 C26 115.9(17) . . ?
N6 C26 C27 128.3(18) . . ?
N6 C26 C25 111.5(19) . . ?
C27 C26 C25 119.7(17) . . ?
C28 C27 C26 110.6(19) . . ?
C28 C27 H27 124.7 . . ?
C26 C27 H27 124.7 . . ?
C29 C28 C27 126(2) . . ?
C29 C28 H28 117.2 . . ?
C27 C28 H28 117.2 . . ?
C28 C29 C30 119(2) . . ?
C28 C29 H29 120.5 . . ?
C30 C29 H29 120.4 . . ?
N6 C30 C29 119.5(19) . . ?
N6 C30 H30 120.3 . . ?
C29 C30 H30 120.3 . . ?
N7 C31 C32 124(3) . . ?
N7 C31 H31 118.1 . . ?
C32 C31 H31 118.1 . . ?
C31 C32 C33 120(2) . . ?
C31 C32 H32 120.2 . . ?
C33 C32 H32 120.2 . . ?
C34 C33 C32 115(2) . . ?
C34 C33 H33 122.6 . . ?
C32 C33 H33 122.6 . . ?
C33 C34 C35 125(3) . . ?
C33 C34 H34 117.6 . . ?
C35 C34 H34 117.5 . . ?
N7 C35 C34 118(3) . . ?
N7 C35 C36 118.8(19) . . ?
C34 C35 C36 123(2) . . ?
N8 C36 C37 124(3) . . ?
N8 C36 C35 110.8(19) . . ?
C37 C36 C35 125(2) . . ?
C36 C37 C38 121(3) . . ?
C36 C37 H37 119.7 . . ?
C38 C37 H37 119.6 . . ?
C37 C38 C39 121(3) . . ?
C37 C38 H38 119.6 . . ?
C39 C38 H38 119.6 . . ?
C38 C39 C40 110(3) . . ?
C38 C39 H39 125.2 . . ?
C40 C39 H39 125.2 . . ?
N8 C40 C39 126(3) . . ?
N8 C40 H40 117.1 . . ?
C39 C40 H40 117.2 . . ?

loop_
_geom_bond_atom_site_label_1
_geom_bond_atom_site_label_2
_geom_bond_distance
_geom_bond_site_symmetry_2
_geom_bond_publ_flag
W1 O8 1.691(14) . ?
W1 O36 1.877(13) . ?
W1 O35 1.915(12) . ?
W1 O15 1.910(12) . ?
W1 O27 1.935(13) . ?
W1 O21 2.388(12) . ?
W2 O12 1.722(14) . ?
W2 O27 1.897(12) . ?
W2 O20 1.891(12) . ?
W2 O31 1.933(11) . ?
W2 O22 1.943(12) . ?
W2 O21 2.375(11) . ?
W3 O1 1.690(13) . ?
W3 O35 1.890(12) . ?
W3 O33 1.912(14) . ?
W3 O38 1.933(13) . ?
W3 O23 1.994(13) . ?
W3 O40 2.404(12) . ?
W4 O9 1.684(13) . ?
W4 O17 1.951(12) . ?
W4 O26 1.943(13) . ?
W4 O25 1.951(12) . ?
W4 O33 1.960(15) . ?
W4 O40 2.353(12) . ?
W5 O13 1.720(14) . ?
W5 O15 1.899(12) . ?
W5 O22 1.880(12) . ?
W5 O11 1.898(12) . ?
W5 O29 1.949(13) . ?
W5 O21 2.322(12) . ?
W6 O14 1.665(12) . ?
W6 O17 1.882(12) . ?
W6 O18 1.924(14) . ?
W6 O39 1.935(14) . ?
W6 O7 2.006(12) . ?
W6 O32 2.359(11) . ?
W7 O2 1.688(13) . ?
W7 O24 1.851(12) . ?
W7 O31 1.862(11) . ?
W7 O34 1.971(13) . ?
W7 O4 1.983(13) . ?
W7 O37 2.358(13) . ?
W8 O3 1.708(12) . ?
W8 O7 1.877(12) . ?
W8 O4 1.939(12) . ?
W8 O25 1.946(13) . ?
W8 O28 1.968(13) . ?
W8 O37 2.323(12) . ?
W9 O6 1.708(13) . ?
W9 O11 1.919(11) . ?
W9 O30 1.912(14) . ?
W9 O34 1.936(11) . ?
W9 O28 1.946(13) . ?
W9 O37 2.315(13) . ?
W10 O10 1.689(13) . ?
W10 O20 1.903(11) . ?
W10 O39 1.912(12) . ?
W10 O24 1.925(13) . ?
W10 O19 1.935(12) . ?
W10 O32 2.354(11) . ?
W11 O16 1.705(13) . ?
W11 O38 1.848(13) . ?
W11 O19 1.891(11) . ?
W11 O36 1.904(12) . ?
W11 O18 1.911(13) . ?
W11 O32 2.426(10) . ?
W12 O5 1.729(12) . ?
W12 O29 1.846(12) . ?
W12 O30 1.876(13) . ?
W12 O23 1.878(13) . ?
W12 O26 1.938(13) . ?
W12 O40 2.329(12) . ?
Cu1 N2 1.976(14) . ?
Cu1 N4 1.963(17) . ?
Cu1 N3 1.991(15) . ?
Cu1 N1 2.015(15) . ?
Cu2 N8 1.986(18) . ?
Cu2 N5 1.964(16) . ?
Cu2 N7 2.014(18) . ?
Cu2 N6 1.975(16) . ?
Si1 O32 1.615(12) . ?
Si1 O40 1.621(13) . ?
Si1 O21 1.644(13) . ?
Si1 O37 1.676(14) . ?
N1 C1 1.36(2) . ?
N1 C5 1.40(3) . ?
N2 C6 1.34(2) . ?
N2 C10 1.37(2) . ?
N3 C11 1.30(3) . ?
N3 C15 1.40(2) . ?
N4 C16 1.34(3) . ?
N4 C20 1.40(3) . ?
N5 C21 1.37(2) . ?
N5 C25 1.37(2) . ?
N6 C30 1.34(2) . ?
N6 C26 1.34(3) . ?
N7 C31 1.28(3) . ?
N7 C35 1.34(3) . ?
N8 C36 1.31(3) . ?
N8 C40 1.35(3) . ?
C1 C2 1.39(3) . ?
C1 H1 0.9300 . ?
C2 C3 1.38(3) . ?
C2 H2 0.9300 . ?
C3 C4 1.35(3) . ?
C3 H3 0.9300 . ?
C4 C5 1.33(3) . ?
C4 H4 0.9300 . ?
C5 C6 1.40(3) . ?
C6 C7 1.34(3) . ?
C7 C8 1.44(3) . ?
C7 H7 0.9300 . ?
C8 C9 1.32(4) . ?
C8 H8 0.9300 . ?
C9 C10 1.27(3) . ?
C9 H9 0.9300 . ?
C10 H10 0.9300 . ?
C11 C12 1.38(3) . ?
C11 H11 0.9300 . ?
C12 C13 1.38(3) . ?
C12 H12 0.9300 . ?
C13 C14 1.36(3) . ?
C13 H13 0.9300 . ?
C14 C15 1.33(3) . ?
C14 H14 0.9300 . ?
C15 C16 1.47(3) . ?
C16 C17 1.50(4) . ?
C17 C18 1.38(4) . ?
C17 H17 0.9300 . ?
C18 C19 1.28(4) . ?
C18 H18 0.9300 . ?
C19 C20 1.33(3) . ?
C19 H19 0.9300 . ?
C20 H20 0.9300 . ?
C21 C22 1.33(3) . ?
C21 H21 0.9300 . ?
C22 C23 1.32(4) . ?
C22 H22 0.9300 . ?
C23 C24 1.45(3) . ?
C23 H23 0.9300 . ?
C24 C25 1.39(3) . ?
C24 H24 0.9300 . ?
C25 C26 1.50(3) . ?
C26 C27 1.40(3) . ?
C27 C28 1.36(3) . ?
C27 H27 0.9300 . ?
C28 C29 1.32(3) . ?
C28 H28 0.9300 . ?
C29 C30 1.42(3) . ?
C29 H29 0.9300 . ?
C30 H30 0.9300 . ?
C31 C32 1.39(3) . ?
C31 H31 0.9300 . ?
C32 C33 1.40(4) . ?
C32 H32 0.9300 . ?
C33 C34 1.27(4) . ?
C33 H33 0.9300 . ?
C34 C35 1.43(3) . ?
C34 H34 0.9300 . ?
C35 C36 1.50(4) . ?
C36 C37 1.28(3) . ?
C37 C38 1.39(4) . ?
C37 H37 0.9300 . ?
C38 C39 1.47(5) . ?
C38 H38 0.9300 . ?
C39 C40 1.42(3) . ?
C39 H39 0.9300 . ?
C40 H40 0.9300 . ?
